data_7205837
loop_
_publ_author_name
'Pogorzelec-Glaser, Katarzyna'
'Pietraszko, Adam'
'Baran, Jan'
'Hilczer, Bo\.zena'
'Ma\/lecki, Jerzy'
'Po\/lomska, Maria'
'\/Lawniczak, Pawe\/l'

_publ_section_title
;
 Structure and molecular dynamics of bis-1H-1,2,4-triazole succinic
 acid complex crystals
;
_journal_issue 11
_journal_name_full CrystEngComm
_journal_page_first 3698
_journal_paper_doi 10.1039/c0ce00866d
_journal_volume 13
_journal_year 2011
_chemical_formula_sum 'C8 H12 N6 O4'
_chemical_formula_weight 256.24
_chemical_name_common Bis_1H-1,2,4-TriazoleSuccinic_Acid
_chemical_name_systematic
;
?
;
_space_group_IT_number 14
_symmetry_cell_setting monoclinic
_symmetry_space_group_name_Hall '-P 2ybc'
_symmetry_space_group_name_H-M 'P 1 21/c 1'
_atom_sites_solution_hydrogens geom
_atom_sites_solution_primary direct
_atom_sites_solution_secondary difmap
_audit_creation_method SHELXL-97
_cell_angle_alpha 90.00
_cell_angle_beta 111.89(3)
_cell_angle_gamma 90.00
_cell_formula_units_Z 2
_cell_length_a 5.2690(11)
_cell_length_b 18.180(4)
_cell_length_c 6.5540(13)
_cell_measurement_temperature 12(2)
_cell_volume 582.5(2)
_computing_cell_refinement 'CRYSALIS VER 171.33.42'
_computing_data_collection 'CRYSALIS VER 171.33.42'
_computing_data_reduction 'CRYSALIS VER 171.33.42'
_computing_molecular_graphics 'DIAMOND 3.1'
_computing_structure_refinement 'SHELXL-97 (Sheldrick, 1997)'
_computing_structure_solution 'SHELXS-97 (Sheldrick, 1990)'
_diffrn_ambient_temperature 12(2)
_diffrn_measured_fraction_theta_full 0.980
_diffrn_measured_fraction_theta_max 0.980
_diffrn_measurement_device_type 'Xcalibur- Oxford Diffraction'
_diffrn_measurement_method CCD
_diffrn_radiation_monochromator graphite
_diffrn_radiation_source 'fine-focus sealed tube'
_diffrn_radiation_type MoK\a
_diffrn_radiation_wavelength 0.71073
_diffrn_reflns_av_R_equivalents 0.0323
_diffrn_reflns_av_sigmaI/netI 0.0402
_diffrn_reflns_limit_h_max 6
_diffrn_reflns_limit_h_min -5
_diffrn_reflns_limit_k_max 23
_diffrn_reflns_limit_k_min -23
_diffrn_reflns_limit_l_max 8
_diffrn_reflns_limit_l_min -8
_diffrn_reflns_number 4492
_diffrn_reflns_theta_full 27.88
_diffrn_reflns_theta_max 27.88
_diffrn_reflns_theta_min 3.53
_exptl_absorpt_coefficient_mu 0.119
_exptl_absorpt_correction_type none
_exptl_crystal_colour colourless
_exptl_crystal_density_diffrn 1.461
_exptl_crystal_density_method 'not measured'
_exptl_crystal_description 'irregular cuboid'
_exptl_crystal_F_000 268
_exptl_crystal_size_max 0.28
_exptl_crystal_size_mid 0.24
_exptl_crystal_size_min 0.21
_refine_diff_density_max 0.377
_refine_diff_density_min -0.238
_refine_diff_density_rms 0.070
_refine_ls_extinction_coef 0.0076(13)
_refine_ls_extinction_expression Fc^*^=kFc[1+0.001xFc^2^\l^3^/sin(2\q)]^-1/4^
_refine_ls_extinction_method SHELXL
_refine_ls_goodness_of_fit_ref 1.134
_refine_ls_hydrogen_treatment refall
_refine_ls_matrix_type full
_refine_ls_number_parameters 108
_refine_ls_number_reflns 1358
_refine_ls_number_restraints 0
_refine_ls_restrained_S_all 1.134
_refine_ls_R_factor_all 0.0708
_refine_ls_R_factor_gt 0.0516
_refine_ls_shift/su_max 0.017
_refine_ls_shift/su_mean 0.002
_refine_ls_structure_factor_coef Fsqd
_refine_ls_weighting_details 'calc w=1/[\s^2^(Fo^2^)+(0.0300P)^2^+0.8000P] where P=(Fo^2^+2Fc^2^)/3'
_refine_ls_weighting_scheme calc
_refine_ls_wR_factor_gt 0.1091
_refine_ls_wR_factor_ref 0.1146
_reflns_number_gt 1070
_reflns_number_total 1358
_reflns_threshold_expression >2sigma(I)
_cod_data_source_file c0ce00866d.txt
_cod_data_source_block p21c12c
_cod_depositor_comments
;
The following automatic conversions were performed:
'_symmetry_cell_setting' value 'MONOCLINIC' changed to 'monoclinic'
according to '/home/saulius/struct/CIF-dictionaries/cif_core.dic'
dictionary named 'cif_core.dic' version 2.4.1 from
2010-06-29.

'_exptl_absorpt_correction_type' value 'NONE' changed to
'none' according to '/home/saulius/struct/CIF-dictionaries/cif_core.dic'
dictionary named 'cif_core.dic' version 2.4.1 from 2010-06-29.

Automatic conversion script
Id: cif_fix_enum 1555 2011-01-17 13:19:09Z saulius 
;
_cod_original_sg_symbol_H-M P2(1)/c
_cod_database_code 7205837

loop_
_symmetry_equiv_pos_as_xyz
'x, y, z'
'-x, y+1/2, -z+1/2'
'-x, -y, -z'
'x, -y-1/2, z-1/2'

loop_
_atom_site_label
_atom_site_type_symbol
_atom_site_fract_x
_atom_site_fract_y
_atom_site_fract_z
_atom_site_U_iso_or_equiv
_atom_site_adp_type
_atom_site_occupancy
_atom_site_symmetry_multiplicity
_atom_site_calc_flag
_atom_site_refinement_flags
_atom_site_disorder_assembly
_atom_site_disorder_group
O1 O 1.08312(12) 0.46822(4) 0.78859(10) 0.01154(17) Uani 1 1 d . . .
O2 O 0.80716(13) 0.39095(4) 0.53988(10) 0.01176(17) Uani 1 1 d . . .
C1 C 0.84660(18) 0.44998(5) 0.63591(14) 0.0092(2) Uani 1 1 d . . .
C2 C 0.63224(18) 0.50944(5) 0.59388(15) 0.0109(2) Uani 1 1 d . . .
N1 N 0.62189(15) 0.24741(4) 0.44916(12) 0.0106(2) Uani 1 1 d . . .
N2 N 0.83346(15) 0.20098(4) 0.55748(13) 0.0113(2) Uani 1 1 d . . .
C3 C 0.71228(18) 0.13626(5) 0.52303(15) 0.0110(2) Uani 1 1 d . . .
N4 N 0.43871(15) 0.13854(4) 0.40064(12) 0.0112(2) Uani 1 1 d . . .
C5 C 0.39103(18) 0.20990(5) 0.35833(15) 0.0112(2) Uani 1 1 d . . .
HO1 H 1.212(3) 0.4278(9) 0.827(2) 0.054(5) Uiso 1 1 d . . .
H21 H 0.606(2) 0.5177(6) 0.7353(17) 0.011(3) Uiso 1 1 d . . .
H22 H 0.710(2) 0.5540(6) 0.5665(16) 0.012(3) Uiso 1 1 d . . .
H1 H 0.655(2) 0.2940(7) 0.4566(19) 0.023(3) Uiso 1 1 d . . .
H3 H 0.8098(19) 0.0931(6) 0.5873(16) 0.008(3) Uiso 1 1 d . . .
H5 H 0.223(2) 0.2306(6) 0.2765(17) 0.014(3) Uiso 1 1 d . . .

loop_
_atom_site_aniso_label
_atom_site_aniso_U_11
_atom_site_aniso_U_22
_atom_site_aniso_U_33
_atom_site_aniso_U_23
_atom_site_aniso_U_13
_atom_site_aniso_U_12
O1 0.0082(3) 0.0099(3) 0.0136(3) -0.0016(2) 0.0007(2) 0.0012(2)
O2 0.0109(3) 0.0096(3) 0.0139(3) -0.0011(2) 0.0036(2) -0.0004(2)
C1 0.0086(4) 0.0098(4) 0.0094(3) 0.0017(3) 0.0037(3) -0.0004(3)
C2 0.0099(4) 0.0090(4) 0.0134(4) -0.0010(3) 0.0040(3) -0.0005(3)
N1 0.0084(3) 0.0078(3) 0.0141(3) 0.0003(3) 0.0025(3) 0.0012(3)
N2 0.0098(3) 0.0115(4) 0.0123(3) 0.0007(3) 0.0040(2) 0.0011(3)
C3 0.0099(4) 0.0122(4) 0.0103(3) -0.0008(3) 0.0031(3) 0.0001(4)
N4 0.0106(3) 0.0110(4) 0.0115(3) 0.0009(3) 0.0037(3) 0.0001(3)
C5 0.0090(4) 0.0120(4) 0.0122(4) -0.0005(3) 0.0035(3) 0.0001(3)

loop_
_atom_type_symbol
_atom_type_description
_atom_type_scat_dispersion_real
_atom_type_scat_dispersion_imag
_atom_type_scat_source
C C 0.0033 0.0016 'International Tables Vol C Tables 4.2.6.8 and 6.1.1.4'
H H 0.0000 0.0000 'International Tables Vol C Tables 4.2.6.8 and 6.1.1.4'
N N 0.0061 0.0033 'International Tables Vol C Tables 4.2.6.8 and 6.1.1.4'
O O 0.0106 0.0060 'International Tables Vol C Tables 4.2.6.8 and 6.1.1.4'

loop_
_geom_angle_atom_site_label_1
_geom_angle_atom_site_label_2
_geom_angle_atom_site_label_3
_geom_angle
_geom_angle_site_symmetry_1
_geom_angle_site_symmetry_3
_geom_angle_publ_flag
C1 O1 HO1 112.3(8) . . ?
O2 C1 O1 122.92(8) . . ?
O2 C1 C2 124.17(8) . . ?
O1 C1 C2 112.91(8) . . ?
C1 C2 C2 112.60(10) . 3_666 ?
C1 C2 H21 107.0(6) . . ?
C2 C2 H21 112.5(6) 3_666 . ?
C1 C2 H22 107.3(7) . . ?
C2 C2 H22 111.6(5) 3_666 . ?
H21 C2 H22 105.4(9) . . ?
C5 N1 N2 110.46(8) . . ?
C5 N1 H1 131.4(7) . . ?
N2 N1 H1 118.0(7) . . ?
C3 N2 N1 102.31(7) . . ?
N2 C3 N4 114.33(8) . . ?
N2 C3 H3 121.1(6) . . ?
N4 C3 H3 124.5(6) . . ?
C5 N4 C3 103.19(7) . . ?
N1 C5 N4 109.71(8) . . ?
N1 C5 H5 124.8(7) . . ?
N4 C5 H5 125.5(7) . . ?

loop_
_geom_bond_atom_site_label_1
_geom_bond_atom_site_label_2
_geom_bond_distance
_geom_bond_site_symmetry_2
_geom_bond_publ_flag
O1 C1 1.3170(11) . ?
O1 HO1 0.967(15) . ?
O2 C1 1.2221(11) . ?
C1 C2 1.5126(13) . ?
C2 C2 1.5150(17) 3_666 ?
C2 H21 0.999(12) . ?
C2 H22 0.953(11) . ?
N1 C5 1.3263(12) . ?
N1 N2 1.3670(11) . ?
N1 H1 0.863(12) . ?
N2 C3 1.3175(12) . ?
C3 N4 1.3641(12) . ?
C3 H3 0.946(10) . ?
N4 C5 1.3308(13) . ?
C5 H5 0.928(10) . ?

loop_
_geom_hbond_atom_site_label_D
_geom_hbond_atom_site_label_H
_geom_hbond_atom_site_label_A
_geom_hbond_distance_DH
_geom_hbond_distance_HA
_geom_hbond_distance_DA
_geom_hbond_angle_DHA
_geom_hbond_site_symmetry_A
O1 HO1 N4 0.967(15) 1.640(15) 2.6059(11) 177.5(13) 4_666
N1 H1 O2 0.863(12) 1.929(12) 2.7719(11) 165.2(10) .
C5 H5 N2 0.928(10) 2.370(10) 3.2900(15) 170.9(10) 4_465

loop_
_geom_torsion_atom_site_label_1
_geom_torsion_atom_site_label_2
_geom_torsion_atom_site_label_3
_geom_torsion_atom_site_label_4
_geom_torsion
_geom_torsion_site_symmetry_1
_geom_torsion_site_symmetry_2
_geom_torsion_site_symmetry_3
_geom_torsion_site_symmetry_4
_geom_torsion_publ_flag
O2 C1 C2 C2 -4.58(17) . . . 3_666 ?
O1 C1 C2 C2 175.56(10) . . . 3_666 ?
C5 N1 N2 C3 0.21(11) . . . . ?
N1 N2 C3 N4 -0.07(12) . . . . ?
N2 C3 N4 C5 -0.10(12) . . . . ?
N2 N1 C5 N4 -0.29(12) . . . . ?
C3 N4 C5 N1 0.23(11) . . . . ?
